data_1561572
loop_
_publ_author_name
'Guo, Quansheng'
'Assoud, Abdeljalil'
'Kleinke, Holger'

_publ_section_title
;
 Different site occupancies in substitution variants of Mo3Sb7
;
_journal_name_full 'Journal of Solid State Chemistry'
_journal_page_first 123
_journal_page_last 129
_journal_paper_doi 10.1016/j.jssc.2015.08.017
_journal_volume 236
_journal_year 2016
_chemical_formula_sum 'Fe0.36 Mo2.64 Sb7'
_chemical_formula_weight 1125.54
_space_group_crystal_system cubic
_space_group_IT_number 229
_space_group_name_Hall '-I 4 2 3'
_space_group_name_H-M_alt 'I m -3 m'
_atom_sites_solution_hydrogens .
_audit_creation_method SHELXL-2014
_cell_angle_alpha 90
_cell_angle_beta 90
_cell_angle_gamma 90
_cell_formula_units_Z 4
_cell_length_a 9.5292(2)
_cell_length_b 9.5292(2)
_cell_length_c 9.5292(2)
_cell_measurement_temperature 296(2)
_cell_volume 865.31(3)
_computing_structure_refinement 'SHELXL-2014 (Sheldrick, 2014)'
_diffrn_ambient_temperature 296(2)
_diffrn_measured_fraction_theta_full 1.000
_diffrn_measured_fraction_theta_max 1.000
_diffrn_radiation_type MoK\a
_diffrn_radiation_wavelength 0.71073
_diffrn_reflns_av_R_equivalents 0.0138
_diffrn_reflns_av_unetI/netI 0.0114
_diffrn_reflns_Laue_measured_fraction_full 1.000
_diffrn_reflns_Laue_measured_fraction_max 1.000
_diffrn_reflns_limit_h_max 4
_diffrn_reflns_limit_h_min -10
_diffrn_reflns_limit_k_max 9
_diffrn_reflns_limit_k_min -11
_diffrn_reflns_limit_l_max 7
_diffrn_reflns_limit_l_min -13
_diffrn_reflns_number 945
_diffrn_reflns_point_group_measured_fraction_full 1.000
_diffrn_reflns_point_group_measured_fraction_max 1.000
_diffrn_reflns_theta_full 25.242
_diffrn_reflns_theta_max 30.022
_diffrn_reflns_theta_min 3.023
_exptl_absorpt_coefficient_mu 25.664
_exptl_absorpt_correction_T_max 0.70
_exptl_absorpt_correction_T_min 0.56
_exptl_absorpt_correction_type experimental
_exptl_absorpt_process_details SADABS
_exptl_crystal_density_diffrn 8.640
_exptl_crystal_F_000 1909
_exptl_crystal_size_max 0.026
_exptl_crystal_size_mid 0.021
_exptl_crystal_size_min 0.015
_refine_diff_density_max 0.779
_refine_diff_density_min -1.366
_refine_diff_density_rms 0.165
_refine_ls_extinction_coef 0.00075(7)
_refine_ls_extinction_expression Fc^*^=kFc[1+0.001xFc^2^\l^3^/sin(2\q)]^-1/4^
_refine_ls_extinction_method SHELXL
_refine_ls_goodness_of_fit_ref 1.125
_refine_ls_hydrogen_treatment undef
_refine_ls_matrix_type full
_refine_ls_number_parameters 11
_refine_ls_number_reflns 155
_refine_ls_number_restraints 0
_refine_ls_restrained_S_all 1.125
_refine_ls_R_factor_all 0.0174
_refine_ls_R_factor_gt 0.0151
_refine_ls_shift/su_max 0.000
_refine_ls_shift/su_mean 0.000
_refine_ls_structure_factor_coef Fsqd
_refine_ls_weighting_details 'w=1/[\s^2^(Fo^2^)+(0.0214P)^2^+12.6423P] where P=(Fo^2^+2Fc^2^)/3'
_refine_ls_weighting_scheme calc
_refine_ls_wR_factor_gt 0.0412
_refine_ls_wR_factor_ref 0.0423
_reflns_Friedel_coverage 0.000
_reflns_Friedel_fraction_full .
_reflns_Friedel_fraction_max .
_reflns_number_gt 140
_reflns_number_total 155
_reflns_threshold_expression 'I > 2\s(I)'
_cod_data_source_file JSSC-2016-236-123.cif
_cod_data_source_block Mo2.55Fe0.45Sb7
_cod_original_cell_volume 865.31(5)
_cod_database_code 1561572
_shelxl_version_number 2014-3

loop_
_space_group_symop_operation_xyz
'x, y, z'
'-x, -y, z'
'-x, y, -z'
'x, -y, -z'
'z, x, y'
'z, -x, -y'
'-z, -x, y'
'-z, x, -y'
'y, z, x'
'-y, z, -x'
'y, -z, -x'
'-y, -z, x'
'y, x, -z'
'-y, -x, -z'
'y, -x, z'
'-y, x, z'
'x, z, -y'
'-x, z, y'
'-x, -z, -y'
'x, -z, y'
'z, y, -x'
'z, -y, x'
'-z, y, x'
'-z, -y, -x'
'x+1/2, y+1/2, z+1/2'
'-x+1/2, -y+1/2, z+1/2'
'-x+1/2, y+1/2, -z+1/2'
'x+1/2, -y+1/2, -z+1/2'
'z+1/2, x+1/2, y+1/2'
'z+1/2, -x+1/2, -y+1/2'
'-z+1/2, -x+1/2, y+1/2'
'-z+1/2, x+1/2, -y+1/2'
'y+1/2, z+1/2, x+1/2'
'-y+1/2, z+1/2, -x+1/2'
'y+1/2, -z+1/2, -x+1/2'
'-y+1/2, -z+1/2, x+1/2'
'y+1/2, x+1/2, -z+1/2'
'-y+1/2, -x+1/2, -z+1/2'
'y+1/2, -x+1/2, z+1/2'
'-y+1/2, x+1/2, z+1/2'
'x+1/2, z+1/2, -y+1/2'
'-x+1/2, z+1/2, y+1/2'
'-x+1/2, -z+1/2, -y+1/2'
'x+1/2, -z+1/2, y+1/2'
'z+1/2, y+1/2, -x+1/2'
'z+1/2, -y+1/2, x+1/2'
'-z+1/2, y+1/2, x+1/2'
'-z+1/2, -y+1/2, -x+1/2'
'-x, -y, -z'
'x, y, -z'
'x, -y, z'
'-x, y, z'
'-z, -x, -y'
'-z, x, y'
'z, x, -y'
'z, -x, y'
'-y, -z, -x'
'y, -z, x'
'-y, z, x'
'y, z, -x'
'-y, -x, z'
'y, x, z'
'-y, x, -z'
'y, -x, -z'
'-x, -z, y'
'x, -z, -y'
'x, z, y'
'-x, z, -y'
'-z, -y, x'
'-z, y, -x'
'z, -y, -x'
'z, y, x'
'-x+1/2, -y+1/2, -z+1/2'
'x+1/2, y+1/2, -z+1/2'
'x+1/2, -y+1/2, z+1/2'
'-x+1/2, y+1/2, z+1/2'
'-z+1/2, -x+1/2, -y+1/2'
'-z+1/2, x+1/2, y+1/2'
'z+1/2, x+1/2, -y+1/2'
'z+1/2, -x+1/2, y+1/2'
'-y+1/2, -z+1/2, -x+1/2'
'y+1/2, -z+1/2, x+1/2'
'-y+1/2, z+1/2, x+1/2'
'y+1/2, z+1/2, -x+1/2'
'-y+1/2, -x+1/2, z+1/2'
'y+1/2, x+1/2, z+1/2'
'-y+1/2, x+1/2, -z+1/2'
'y+1/2, -x+1/2, -z+1/2'
'-x+1/2, -z+1/2, y+1/2'
'x+1/2, -z+1/2, -y+1/2'
'x+1/2, z+1/2, y+1/2'
'-x+1/2, z+1/2, -y+1/2'
'-z+1/2, -y+1/2, x+1/2'
'-z+1/2, y+1/2, -x+1/2'
'z+1/2, -y+1/2, -x+1/2'
'z+1/2, y+1/2, x+1/2'

loop_
_atom_site_label
_atom_site_type_symbol
_atom_site_fract_x
_atom_site_fract_y
_atom_site_fract_z
_atom_site_U_iso_or_equiv
_atom_site_adp_type
_atom_site_occupancy
_atom_site_site_symmetry_order
_atom_site_calc_flag
_atom_site_refinement_flags_posn
_atom_site_refinement_flags_adp
_atom_site_refinement_flags_occupancy
_atom_site_disorder_assembly
_atom_site_disorder_group
Mo1 Mo 0.34305(11) 0.0000 0.0000 0.0047(3) Uani 0.879(15) 8 d S T P . .
Fe1 Fe 0.34305(11) 0.0000 0.0000 0.0047(3) Uani 0.121(15) 8 d S T P . .
Sb1 Sb 0.2500 0.0000 0.5000 0.0066(2) Uani 1 8 d S T P . .
Sb2 Sb 0.16224(4) 0.16224(4) 0.16224(4) 0.0065(2) Uani 1 6 d S T P . .

loop_
_atom_site_aniso_label
_atom_site_aniso_U_11
_atom_site_aniso_U_22
_atom_site_aniso_U_33
_atom_site_aniso_U_23
_atom_site_aniso_U_13
_atom_site_aniso_U_12
Mo1 0.0059(5) 0.0041(4) 0.0041(4) 0.000 0.000 0.000
Fe1 0.0059(5) 0.0041(4) 0.0041(4) 0.000 0.000 0.000
Sb1 0.0053(4) 0.0073(3) 0.0073(3) 0.000 0.000 0.000
Sb2 0.0065(2) 0.0065(2) 0.0065(2) 0.00040(14) 0.00040(14) 0.00040(14)

loop_
_atom_type_symbol
_atom_type_description
_atom_type_scat_dispersion_real
_atom_type_scat_dispersion_imag
_atom_type_scat_source
Fe Fe 0.3463 0.8444 'International Tables Vol C Tables 4.2.6.8 and 6.1.1.4'
Mo Mo -1.6832 0.6857 'International Tables Vol C Tables 4.2.6.8 and 6.1.1.4'
Sb Sb -0.5866 1.5461 'International Tables Vol C Tables 4.2.6.8 and 6.1.1.4'

loop_
_geom_angle_atom_site_label_1
_geom_angle_atom_site_label_2
_geom_angle_atom_site_label_3
_geom_angle
_geom_angle_site_symmetry_1
_geom_angle_site_symmetry_3
Sb2 Mo1 Sb2 67.47(2) 4 51
Sb2 Mo1 Sb2 67.47(2) 4 50
Sb2 Mo1 Sb2 103.52(4) 51 50
Sb2 Mo1 Sb2 103.52(4) 4 .
Sb2 Mo1 Sb2 67.47(2) 51 .
Sb2 Mo1 Sb2 67.47(2) 50 .
Sb2 Mo1 Sb1 143.080(6) 4 81
Sb2 Mo1 Sb1 81.879(11) 51 81
Sb2 Mo1 Sb1 143.080(6) 50 81
Sb2 Mo1 Sb1 81.878(11) . 81
Sb2 Mo1 Sb1 143.080(6) 4 5
Sb2 Mo1 Sb1 143.080(6) 51 5
Sb2 Mo1 Sb1 81.879(11) 50 5
Sb2 Mo1 Sb1 81.878(11) . 5
Sb1 Mo1 Sb1 73.577(17) 81 5
Sb2 Mo1 Sb1 81.879(11) 4 33_544
Sb2 Mo1 Sb1 143.080(6) 51 33_544
Sb2 Mo1 Sb1 81.879(11) 50 33_544
Sb2 Mo1 Sb1 143.080(6) . 33_544
Sb1 Mo1 Sb1 115.76(4) 81 33_544
Sb1 Mo1 Sb1 73.578(17) 5 33_544
Sb2 Mo1 Sb1 81.879(11) 4 53_655
Sb2 Mo1 Sb1 81.879(11) 51 53_655
Sb2 Mo1 Sb1 143.080(6) 50 53_655
Sb2 Mo1 Sb1 143.080(6) . 53_655
Sb1 Mo1 Sb1 73.578(17) 81 53_655
Sb1 Mo1 Sb1 115.76(4) 5 53_655
Sb1 Mo1 Sb1 73.578(17) 33_544 53_655
Sb2 Mo1 Fe1 128.24(2) 4 49_655
Sb2 Mo1 Fe1 128.24(2) 51 49_655
Sb2 Mo1 Fe1 128.24(2) 50 49_655
Sb2 Mo1 Fe1 128.24(2) . 49_655
Sb1 Mo1 Fe1 57.879(18) 81 49_655
Sb1 Mo1 Fe1 57.879(18) 5 49_655
Sb1 Mo1 Fe1 57.879(18) 33_544 49_655
Sb1 Mo1 Fe1 57.879(18) 53_655 49_655
Sb2 Mo1 Mo1 128.24(2) 4 49_655
Sb2 Mo1 Mo1 128.24(2) 51 49_655
Sb2 Mo1 Mo1 128.24(2) 50 49_655
Sb2 Mo1 Mo1 128.24(2) . 49_655
Sb1 Mo1 Mo1 57.879(18) 81 49_655
Sb1 Mo1 Mo1 57.879(18) 5 49_655
Sb1 Mo1 Mo1 57.879(18) 33_544 49_655
Sb1 Mo1 Mo1 57.879(18) 53_655 49_655
Fe1 Mo1 Mo1 0.0 49_655 49_655
Fe1 Sb1 Mo1 0.00(4) 77 77
Fe1 Sb1 Fe1 135.83(2) 77 9
Mo1 Sb1 Fe1 135.83(2) 77 9
Fe1 Sb1 Mo1 135.83(2) 77 9
Mo1 Sb1 Mo1 135.83(2) 77 9
Fe1 Sb1 Mo1 0.0 9 9
Fe1 Sb1 Fe1 135.83(2) 77 57_556
Mo1 Sb1 Fe1 135.83(2) 77 57_556
Fe1 Sb1 Fe1 64.24(4) 9 57_556
Mo1 Sb1 Fe1 64.24(4) 9 57_556
Fe1 Sb1 Fe1 64.24(4) 77 29_545
Mo1 Sb1 Fe1 64.24(4) 77 29_545
Fe1 Sb1 Fe1 135.83(2) 9 29_545
Mo1 Sb1 Fe1 135.83(2) 9 29_545
Fe1 Sb1 Fe1 135.83(2) 57_556 29_545
Fe1 Sb1 Mo1 64.24(4) 77 29_545
Mo1 Sb1 Mo1 64.24(4) 77 29_545
Fe1 Sb1 Mo1 135.83(2) 9 29_545
Mo1 Sb1 Mo1 135.83(2) 9 29_545
Fe1 Sb1 Mo1 135.83(2) 57_556 29_545
Fe1 Sb1 Mo1 0.00(4) 29_545 29_545
Fe1 Sb1 Mo1 135.83(2) 77 57_556
Mo1 Sb1 Mo1 135.83(2) 77 57_556
Fe1 Sb1 Mo1 64.24(4) 9 57_556
Mo1 Sb1 Mo1 64.24(4) 9 57_556
Fe1 Sb1 Mo1 0.0 57_556 57_556
Fe1 Sb1 Mo1 135.83(2) 29_545 57_556
Mo1 Sb1 Mo1 135.83(2) 29_545 57_556
Mo1 Sb2 Fe1 112.275(17) . 9
Mo1 Sb2 Mo1 112.275(17) . 5
Fe1 Sb2 Mo1 112.275(17) 9 5
Mo1 Sb2 Mo1 112.275(17) . 9
Fe1 Sb2 Mo1 0.0 9 9
Mo1 Sb2 Mo1 112.275(17) 5 9
Mo1 Sb2 Fe1 112.275(17) . 5
Fe1 Sb2 Fe1 112.275(17) 9 5
Mo1 Sb2 Fe1 0.0 5 5
Mo1 Sb2 Fe1 112.275(17) 9 5
Mo1 Sb2 Sb2 106.50(2) . 73
Fe1 Sb2 Sb2 106.50(2) 9 73
Mo1 Sb2 Sb2 106.50(2) 5 73
Mo1 Sb2 Sb2 106.50(2) 9 73
Fe1 Sb2 Sb2 106.50(2) 5 73
Mo1 Sb2 Sb2 128.24(2) . 52
Fe1 Sb2 Sb2 56.263(10) 9 52
Mo1 Sb2 Sb2 56.263(10) 5 52
Mo1 Sb2 Sb2 56.263(10) 9 52
Fe1 Sb2 Sb2 56.263(10) 5 52
Sb2 Sb2 Sb2 125.3 73 52
Mo1 Sb2 Sb2 56.262(10) . 50
Fe1 Sb2 Sb2 128.24(2) 9 50
Mo1 Sb2 Sb2 56.263(10) 5 50
Mo1 Sb2 Sb2 128.24(2) 9 50
Fe1 Sb2 Sb2 56.263(10) 5 50
Sb2 Sb2 Sb2 125.3 73 50
Sb2 Sb2 Sb2 90.0 52 50
Mo1 Sb2 Sb2 56.262(10) . 51
Fe1 Sb2 Sb2 56.263(10) 9 51
Mo1 Sb2 Sb2 128.24(2) 5 51
Mo1 Sb2 Sb2 56.263(10) 9 51
Fe1 Sb2 Sb2 128.24(2) 5 51
Sb2 Sb2 Sb2 125.3 73 51
Sb2 Sb2 Sb2 90.0 52 51
Sb2 Sb2 Sb2 90.0 50 51

loop_
_geom_bond_atom_site_label_1
_geom_bond_atom_site_label_2
_geom_bond_distance
_geom_bond_site_symmetry_2
Mo1 Sb2 2.7837(7) 4
Mo1 Sb2 2.7837(7) 51
Mo1 Sb2 2.7837(7) 50
Mo1 Sb2 2.7837(7) .
Mo1 Sb1 2.8129(6) 81
Mo1 Sb1 2.8129(6) 5
Mo1 Sb1 2.8129(6) 33_544
Mo1 Sb1 2.8129(6) 53_655
Mo1 Fe1 2.991(2) 49_655
Mo1 Mo1 2.991(2) 49_655
Sb1 Fe1 2.8129(6) 77
Sb1 Mo1 2.8129(6) 77
Sb1 Fe1 2.8129(6) 9
Sb1 Mo1 2.8129(6) 9
Sb1 Fe1 2.8129(6) 57_556
Sb1 Fe1 2.8129(6) 29_545
Sb1 Mo1 2.8129(6) 29_545
Sb1 Mo1 2.8129(6) 57_556
Sb2 Fe1 2.7837(7) 9
Sb2 Mo1 2.7837(7) 5
Sb2 Mo1 2.7837(7) 9
Sb2 Fe1 2.7837(7) 5
Sb2 Sb2 2.8970(13) 73
Sb2 Sb2 3.0920(7) 52
Sb2 Sb2 3.0920(7) 50
Sb2 Sb2 3.0920(7) 51
